data_7218239
loop_
_publ_author_name
'Benyei, Attila'
'Stirling, Andras'
'Bostai, Beatrix'
'L\>orincz, Kriszti\'an'
'Kotschy, Andras'

_publ_section_title
;
 Out of cross-conjugation: The unexpected structure of tetrazinones
;
_journal_name_full 'RSC Adv.'
_journal_paper_doi 10.1039/C4RA05616G
_journal_year 2014
_chemical_absolute_configuration syn
_chemical_formula_moiety 'C21 H20 N6 O'
_chemical_formula_sum 'C21 H20 N6 O'
_chemical_formula_weight 372.43
_chemical_name_systematic
;
 ?
;
_space_group_crystal_system orthorhombic
_space_group_IT_number 20
_space_group_name_Hall 'C 2c 2'
_space_group_name_H-M_alt 'C 2 2 21'
_symmetry_space_group_name_Hall 'C 2c 2'
_symmetry_space_group_name_H-M 'C 2 2 21'
_atom_sites_solution_hydrogens geom
_atom_sites_solution_primary direct
_atom_sites_solution_secondary difmap
_audit_creation_date 2014-09-10T08:35:06-00:00
_audit_creation_method 'WinGX routine CIF_UPDATE'
_cell_angle_alpha 90
_cell_angle_beta 90
_cell_angle_gamma 90
_cell_formula_units_Z 4
_cell_length_a 6.1590(10)
_cell_length_b 18.715(2)
_cell_length_c 15.977(2)
_cell_measurement_reflns_used 25
_cell_measurement_temperature 293(2)
_cell_measurement_theta_max 16.3
_cell_measurement_theta_min 9.5
_cell_volume 1841.6(4)
_computing_cell_refinement 'MACH3/PC (Enraf Nonius, 1992)'
_computing_data_collection 'MACH3/PC (Enraf Nonius, 1992)'
_computing_data_reduction 'XCAD4 (Harms & Wocadlo, 1995)'
_computing_molecular_graphics 'ORTEP-3 for Windows (Farrugia, 2012)'
_computing_publication_material 'WinGX publication routines (Farrugia, 2012)'
_computing_structure_refinement 'SHELXL-2013 (Sheldrick, 2013)'
_computing_structure_solution 'SIR-92 (Altomare et al., 1994)'
_diffrn_ambient_temperature 293(2)
_diffrn_measured_fraction_theta_full 0.98
_diffrn_measured_fraction_theta_max 0.978
_diffrn_measurement_device_type 'Enraf Nonius MACH3'
_diffrn_measurement_method 'non-profiled \w scans'
_diffrn_radiation_monochromator graphite
_diffrn_radiation_type MoK\a
_diffrn_radiation_wavelength 0.71073
_diffrn_reflns_av_R_equivalents 0.0078
_diffrn_reflns_Laue_measured_fraction_full 0.98
_diffrn_reflns_Laue_measured_fraction_max 0.978
_diffrn_reflns_limit_h_max 7
_diffrn_reflns_limit_h_min -2
_diffrn_reflns_limit_k_max 9
_diffrn_reflns_limit_k_min -22
_diffrn_reflns_limit_l_max 19
_diffrn_reflns_limit_l_min 0
_diffrn_reflns_number 1031
_diffrn_reflns_point_group_measured_fraction_full 0.572
_diffrn_reflns_point_group_measured_fraction_max 0.57
_diffrn_reflns_theta_full 25.242
_diffrn_reflns_theta_max 25.439
_diffrn_reflns_theta_min 2.522
_diffrn_source 'Enraf Nonius FR590'
_diffrn_standards_decay_% 0
_diffrn_standards_interval_count 167
_diffrn_standards_interval_time 120
_diffrn_standards_number 4
_exptl_absorpt_coefficient_mu 0.088
_exptl_absorpt_correction_T_max 0.998
_exptl_absorpt_correction_T_min 0.9431
_exptl_absorpt_correction_type psi-scan
_exptl_absorpt_process_details
;
North A.C.T., Phillips D.C. & Mathews F.S. (1968) Acta. Cryst. A24, 351
        Number of psi-scan sets used was   2
        Theta correction was applied.
        Averaged transmission function was used.
        Fourier smoothing - Window value   5
;
_exptl_crystal_colour pink
_exptl_crystal_density_diffrn 1.343
_exptl_crystal_density_method 'not measured'
_exptl_crystal_description plate
_exptl_crystal_F_000 784
_exptl_crystal_size_max 0.35
_exptl_crystal_size_mid 0.25
_exptl_crystal_size_min 0.1
_refine_diff_density_max 0.162
_refine_diff_density_min -0.148
_refine_diff_density_rms 0.039
_refine_ls_abs_structure_details
;
No quotients, so Flack parameter determined by classical intensity fit
;
_refine_ls_abs_structure_Flack 10(5)
_refine_ls_extinction_method none
_refine_ls_goodness_of_fit_ref 0.801
_refine_ls_hydrogen_treatment constr
_refine_ls_matrix_type full
_refine_ls_number_constraints 0
_refine_ls_number_parameters 130
_refine_ls_number_reflns 979
_refine_ls_number_restraints 0
_refine_ls_restrained_S_all 0.801
_refine_ls_R_factor_all 0.0537
_refine_ls_R_factor_gt 0.0442
_refine_ls_shift/su_max 0
_refine_ls_shift/su_mean 0
_refine_ls_structure_factor_coef Fsqd
_refine_ls_weighting_details 'w=1/[\s^2^(Fo^2^)+(0.1262P)^2^+0.2486P] where P=(Fo^2^+2Fc^2^)/3'
_refine_ls_weighting_scheme calc
_refine_ls_wR_factor_ref 0.1305
_reflns_number_gt 817
_reflns_number_total 979
_reflns_threshold_expression 'I > 2\s(I)'
_cod_data_source_file c4ra05616g2.cif
_cod_data_source_block 3
_cod_database_code 7218239

loop_
_space_group_symop_operation_xyz
'x, y, z'
'-x, -y, z+1/2'
'x, -y, -z'
'-x, y, -z+1/2'
'x+1/2, y+1/2, z'
'-x+1/2, -y+1/2, z+1/2'
'x+1/2, -y+1/2, -z'
'-x+1/2, y+1/2, -z+1/2'

loop_
_atom_site_label
_atom_site_fract_x
_atom_site_fract_y
_atom_site_fract_z
_atom_site_U_iso_or_equiv
_atom_site_adp_type
_atom_site_calc_flag
_atom_site_occupancy
_atom_site_type_symbol
C3 0.5 0.2014(2) 0.25 0.0638(13) Uani d 1 C
C6 0.5 0.3396(2) 0.25 0.0411(9) Uani d 1 C
C12 0.5 0.4175(2) 0.25 0.0399(8) Uani d 1 C
C15 0.4128(6) 0.52965(15) 0.27509(17) 0.0509(8) Uani d 1 C
H15 0.3413 0.5697 0.2957 0.061 Uiso calc 1 H
C81 0.1887(5) 0.43385(15) 0.34938(16) 0.0458(7) Uani d 1 C
H81 0.0946 0.4004 0.3192 0.055 Uiso calc 1 H
C82 0.0506(5) 0.4961(2) 0.3790(2) 0.0607(9) Uani d 1 C
H82A 0.1381 0.528 0.4118 0.091 Uiso calc 1 H
H82B -0.0672 0.4785 0.4125 0.091 Uiso calc 1 H
H82C -0.0064 0.5212 0.3314 0.091 Uiso calc 1 H
C83 0.2876(5) 0.39474(14) 0.42299(16) 0.0434(7) Uani d 1 C
C84 0.4858(6) 0.41403(18) 0.45681(17) 0.0527(8) Uani d 1 C
H84 0.5692 0.449 0.4309 0.063 Uiso calc 1 H
C85 0.5604(6) 0.3814(2) 0.52907(19) 0.0607(9) Uani d 1 C
H85 0.6944 0.3945 0.5511 0.073 Uiso calc 1 H
C86 0.4390(7) 0.33014(18) 0.56848(19) 0.0635(10) Uani d 1 C
H86 0.4884 0.3091 0.6176 0.076 Uiso calc 1 H
C87 0.2437(8) 0.31027(18) 0.5345(2) 0.0658(10) Uani d 1 C
H87 0.1602 0.2753 0.5604 0.079 Uiso calc 1 H
C88 0.1712(6) 0.34207(17) 0.46209(19) 0.0565(9) Uani d 1 C
H88 0.0398 0.3274 0.4391 0.068 Uiso calc 1 H
N1 0.3098(4) 0.30724(13) 0.2410(2) 0.0598(8) Uani d 1 N
N2 0.3056(5) 0.23678(13) 0.2434(3) 0.0715(9) Uani d 1 N
N11 0.3590(4) 0.45964(12) 0.29045(13) 0.0442(6) Uani d 1 N
O1 0.5 0.1372(2) 0.25 0.137(2) Uani d 1 O

loop_
_atom_site_aniso_label
_atom_site_aniso_U_11
_atom_site_aniso_U_22
_atom_site_aniso_U_33
_atom_site_aniso_U_12
_atom_site_aniso_U_13
_atom_site_aniso_U_23
C3 0.084(4) 0.043(2) 0.065(3) 0 -0.002(3) 0
C6 0.048(2) 0.042(2) 0.0332(17) 0 0.0020(18) 0
C12 0.046(2) 0.043(2) 0.0307(16) 0 0.0001(18) 0
C15 0.065(2) 0.0455(15) 0.0419(15) 0.0036(15) 0.0013(14) -0.0038(10)
C81 0.0446(15) 0.0527(16) 0.0401(13) -0.0015(14) 0.0045(13) -0.0043(12)
C82 0.057(2) 0.074(2) 0.0510(15) 0.0170(19) 0.0044(16) -0.0018(15)
C83 0.0469(15) 0.0441(14) 0.0393(13) 0.0021(13) 0.0074(13) -0.0076(11)
C84 0.0504(16) 0.0618(18) 0.0460(14) -0.0035(18) 0.0044(15) 0.0013(13)
C85 0.059(2) 0.073(2) 0.0501(16) 0.0056(18) -0.0057(16) -0.0059(15)
C86 0.088(3) 0.0556(18) 0.0466(16) 0.015(2) -0.0028(19) 0.0015(14)
C87 0.086(3) 0.0547(19) 0.0562(17) -0.0092(19) 0.012(2) 0.0072(15)
C88 0.059(2) 0.0533(18) 0.0567(16) -0.0086(18) 0.0040(16) -0.0027(14)
N1 0.0524(16) 0.0499(14) 0.0772(17) -0.0043(13) 0.0026(16) -0.0148(14)
N2 0.071(2) 0.0519(14) 0.092(2) -0.0105(15) 0.009(2) -0.0150(17)
N11 0.0518(14) 0.0463(13) 0.0345(10) 0.0033(12) 0.0018(10) -0.0014(9)
O1 0.131(4) 0.042(2) 0.236(6) 0 -0.062(5) 0

loop_
_atom_type_symbol
_atom_type_description
_atom_type_scat_dispersion_real
_atom_type_scat_dispersion_imag
_atom_type_scat_source
C C 0.0033 0.0016 'International Tables Vol C Tables 4.2.6.8 and 6.1.1.4'
H H 0 0 'International Tables Vol C Tables 4.2.6.8 and 6.1.1.4'
N N 0.0061 0.0033 'International Tables Vol C Tables 4.2.6.8 and 6.1.1.4'
O O 0.0106 0.006 'International Tables Vol C Tables 4.2.6.8 and 6.1.1.4'

loop_
_geom_angle_atom_site_label_1
_geom_angle_atom_site_label_2
_geom_angle_atom_site_label_3
_geom_angle
_geom_angle_site_symmetry_1
_geom_angle_site_symmetry_3
O1 C3 N2 118.85(18) . .
O1 C3 N2 118.85(18) . 4_655
N2 C3 N2 122.3(4) . 4_655
N1 C6 N1 125.6(4) . 4_655
N1 C6 C12 117.18(18) . .
N1 C6 C12 117.18(18) 4_655 .
N11 C12 N11 107.9(3) 4_655 .
N11 C12 C6 126.04(17) 4_655 .
N11 C12 C6 126.04(17) . .
C15 C15 N11 107.46(16) 4_655 .
C15 C15 H15 126.3 4_655 .
N11 C15 H15 126.3 . .
N11 C81 C83 111.4(3) . .
N11 C81 C82 110.0(2) . .
C83 C81 C82 110.8(2) . .
N11 C81 H81 108.2 . .
C83 C81 H81 108.2 . .
C82 C81 H81 108.2 . .
C81 C82 H82A 109.5 . .
C81 C82 H82B 109.5 . .
H82A C82 H82B 109.5 . .
C81 C82 H82C 109.5 . .
H82A C82 H82C 109.5 . .
H82B C82 H82C 109.5 . .
C88 C83 C84 118.1(3) . .
C88 C83 C81 119.5(3) . .
C84 C83 C81 122.2(3) . .
C83 C84 C85 120.3(3) . .
C83 C84 H84 119.9 . .
C85 C84 H84 119.9 . .
C86 C85 C84 120.7(3) . .
C86 C85 H85 119.6 . .
C84 C85 H85 119.6 . .
C85 C86 C87 119.1(3) . .
C85 C86 H86 120.4 . .
C87 C86 H86 120.4 . .
C86 C87 C88 120.0(3) . .
C86 C87 H87 120 . .
C88 C87 H87 120 . .
C83 C88 C87 121.7(3) . .
C83 C88 H88 119.2 . .
C87 C88 H88 119.2 . .
N2 N1 C6 118.1(3) . .
N1 N2 C3 117.9(3) . .
C12 N11 C15 108.6(2) . .
C12 N11 C81 124.8(2) . .
C15 N11 C81 126.3(2) . .

loop_
_geom_bond_atom_site_label_1
_geom_bond_atom_site_label_2
_geom_bond_site_symmetry_2
_geom_bond_distance
C3 O1 . 1.201(6)
C3 N2 . 1.372(4)
C3 N2 4_655 1.372(4)
C6 N1 . 1.327(3)
C6 N1 4_655 1.327(3)
C6 C12 . 1.458(5)
C12 N11 4_655 1.339(3)
C12 N11 . 1.339(3)
C15 C15 4_655 1.341(6)
C15 N11 . 1.374(4)
C15 H15 . 0.93
C81 N11 . 1.490(4)
C81 C83 . 1.513(4)
C81 C82 . 1.518(4)
C81 H81 . 0.98
C82 H82A . 0.96
C82 H82B . 0.96
C82 H82C . 0.96
C83 C88 . 1.370(4)
C83 C84 . 1.383(5)
C84 C85 . 1.384(4)
C84 H84 . 0.93
C85 C86 . 1.370(5)
C85 H85 . 0.93
C86 C87 . 1.371(6)
C86 H86 . 0.93
C87 C88 . 1.375(5)
C87 H87 . 0.93
C88 H88 . 0.93
N1 N2 . 1.319(3)

loop_
_geom_torsion_atom_site_label_1
_geom_torsion_atom_site_label_2
_geom_torsion_atom_site_label_3
_geom_torsion_atom_site_label_4
_geom_torsion
_geom_torsion_site_symmetry_1
_geom_torsion_site_symmetry_4
N1 C6 C12 N11 -136.4(2) . 4_655
N1 C6 C12 N11 43.6(2) 4_655 4_655
N1 C6 C12 N11 43.6(2) . .
N1 C6 C12 N11 -136.4(2) 4_655 .
N11 C81 C83 C88 -151.2(3) . .
C82 C81 C83 C88 85.9(3) . .
N11 C81 C83 C84 34.0(3) . .
C82 C81 C83 C84 -88.8(4) . .
C88 C83 C84 C85 -1.1(4) . .
C81 C83 C84 C85 173.7(3) . .
C83 C84 C85 C86 -0.5(5) . .
C84 C85 C86 C87 1.3(5) . .
C85 C86 C87 C88 -0.5(5) . .
C84 C83 C88 C87 2.0(5) . .
C81 C83 C88 C87 -172.9(3) . .
C86 C87 C88 C83 -1.2(5) . .
N1 C6 N1 N2 2.0(3) 4_655 .
C12 C6 N1 N2 -178.0(3) . .
C6 N1 N2 C3 -3.8(5) . .
O1 C3 N2 N1 -178.1(3) . .
N2 C3 N2 N1 1.9(3) 4_655 .
N11 C12 N11 C15 -0.04(15) 4_655 .
C6 C12 N11 C15 179.96(15) . .
N11 C12 N11 C81 -173.9(3) 4_655 .
C6 C12 N11 C81 6.1(3) . .
C15 C15 N11 C12 0.1(4) 4_655 .
C15 C15 N11 C81 173.9(3) 4_655 .
C83 C81 N11 C12 60.3(3) . .
C82 C81 N11 C12 -176.5(2) . .
C83 C81 N11 C15 -112.5(3) . .
C82 C81 N11 C15 10.7(4) . .
